data_1510925
loop_
_publ_author_name
'Hoffmann, W.'
'Ysker, J.S.'

_publ_section_title
;
 Die Kristallstruktur des La B3 O6
;
_journal_name_full Naturwissenschaften
_journal_page_first 129
_journal_page_last 130
_journal_volume 57
_journal_year 1970
_chemical_formula_sum 'B3 La O6'
_chemical_name_systematic 'La (B3 O6)'
_space_group_IT_number 15
_symmetry_space_group_name_Hall '-I 2ya'
_symmetry_space_group_name_H-M 'I 1 2/a 1'
_cell_angle_alpha 90
_cell_angle_beta 93.63
_cell_angle_gamma 90
_cell_formula_units_Z 4
_cell_length_a 7.956
_cell_length_b 8.161
_cell_length_c 6.499
_cell_volume 421.126
_citation_journal_id_ASTM NATWAY
_cod_data_source_file boron_453.cif
_cod_data_source_block B3La1O6
_cod_original_cell_volume 421.1264
_cod_original_sg_symbol_Hall '-C 2yc (x+z,y,-x)'
_cod_original_formula_sum 'B3 La1 O6'
_cod_database_code 1510925

loop_
_symmetry_equiv_pos_as_xyz
x,y,z
-x+1/2,y,-z
-x,-y,-z
x-1/2,-y,z
x+1/2,y+1/2,z+1/2
-x+1,y+1/2,-z+1/2
-x+1/2,-y+1/2,-z+1/2
x,-y+1/2,z+1/2

loop_
_atom_site_label
_atom_site_type_symbol
_atom_site_fract_x
_atom_site_fract_y
_atom_site_fract_z
_atom_site_occupancy
_atom_site_U_iso_or_equiv
B1 B+3 0.25 0.019 0.5 1 0.0
O1 O-2 0.145 0.135 0.369 1 0.0
O2 O-2 0.547 0.166 0.044 1 0.0
O3 O-2 0.647 0.064 0.64 1 0.0
La1 La+3 0.25 0.051 0 1 0.0
B2 B+3 0.522 0.184 0.609 1 0.0
